data_7018321
loop_
_publ_author_name
'Bhargava, Suresh'
'Kitadai, Kunihiko'
'Masashi, Takahashi'
'Drumm, Daniel W.'
'Russo, Salvy P.'
'Yam, Vivian Wing-Wah'
'Lee, Terence Kwok-Ming'
'Wagler, J\"org'
'Mirzadeh, Nedaossadat'

_publ_section_title
;
 Synthesis and structures of cyclic gold complexes containing diphosphine
 ligands and luminescent properties of the high nuclearity species.
;
_journal_issue 16
_journal_name_full 'Dalton transactions (Cambridge, England : 2003)'
_journal_page_first 4789
_journal_page_last 4798
_journal_paper_doi 10.1039/c2dt11722c
_journal_volume 41
_journal_year 2012
_chemical_formula_moiety 'C104 H80 Au4 P8, 4(F6 P), 4.5(C H2 Cl2)'
_chemical_formula_sum 'C108.5 H89 Au4 Cl9 F24 P12'
_chemical_formula_weight 3327.35
_chemical_name_systematic
;
?
;
_space_group_IT_number 130
_symmetry_cell_setting tetragonal
_symmetry_space_group_name_Hall '-P 4a 2ac'
_symmetry_space_group_name_H-M 'P 4/n c c :2'
_atom_sites_solution_hydrogens geom
_atom_sites_solution_primary direct
_atom_sites_solution_secondary difmap
_audit_creation_method SHELXL-97
_cell_angle_alpha 90.00
_cell_angle_beta 90.00
_cell_angle_gamma 90.00
_cell_formula_units_Z 4
_cell_length_a 19.2584(2)
_cell_length_b 19.2584(2)
_cell_length_c 32.3309(5)
_cell_measurement_reflns_used 7634
_cell_measurement_temperature 150(2)
_cell_measurement_theta_max 24.66
_cell_measurement_theta_min 2.45
_cell_volume 11991.1(3)
_computing_cell_refinement 'Bruker SMART'
_computing_data_collection 'Bruker SMART'
_computing_data_reduction 'Bruker SAINT'
_computing_molecular_graphics 'ORTEP32 (Farugia)'
_computing_publication_material 'Ciftab (Sheldrick)'
_computing_structure_refinement 'SHELXL-97 (Sheldrick, 1997)'
_computing_structure_solution 'SHELXS-97 (Sheldrick, 1990)'
_diffrn_ambient_temperature 150(2)
_diffrn_measured_fraction_theta_full 0.998
_diffrn_measured_fraction_theta_max 0.998
_diffrn_measurement_device_type 'CCD area detector'
_diffrn_measurement_method 'phi and omega scans'
_diffrn_radiation_monochromator graphite
_diffrn_radiation_source 'fine-focus sealed tube'
_diffrn_radiation_type MoK\a
_diffrn_radiation_wavelength 0.71073
_diffrn_reflns_av_R_equivalents 0.0542
_diffrn_reflns_av_sigmaI/netI 0.0341
_diffrn_reflns_limit_h_max 18
_diffrn_reflns_limit_h_min -22
_diffrn_reflns_limit_k_max 22
_diffrn_reflns_limit_k_min -22
_diffrn_reflns_limit_l_max 37
_diffrn_reflns_limit_l_min -38
_diffrn_reflns_number 49276
_diffrn_reflns_theta_full 25.00
_diffrn_reflns_theta_max 25.00
_diffrn_reflns_theta_min 1.96
_exptl_absorpt_coefficient_mu 5.323
_exptl_absorpt_correction_T_max 0.5676
_exptl_absorpt_correction_T_min 0.4615
_exptl_absorpt_correction_type multi-scan
_exptl_absorpt_process_details SADABS
_exptl_crystal_colour colorless
_exptl_crystal_density_diffrn 1.843
_exptl_crystal_density_method 'not measured'
_exptl_crystal_description piece
_exptl_crystal_F_000 6420
_exptl_crystal_size_max 0.22
_exptl_crystal_size_mid 0.18
_exptl_crystal_size_min 0.12
_refine_diff_density_max 1.289
_refine_diff_density_min -1.250
_refine_diff_density_rms 0.116
_refine_ls_extinction_method none
_refine_ls_goodness_of_fit_ref 1.050
_refine_ls_hydrogen_treatment constr
_refine_ls_matrix_type full
_refine_ls_number_parameters 275
_refine_ls_number_reflns 5283
_refine_ls_number_restraints 13
_refine_ls_restrained_S_all 1.050
_refine_ls_R_factor_all 0.0703
_refine_ls_R_factor_gt 0.0468
_refine_ls_shift/su_max 0.004
_refine_ls_shift/su_mean 0.000
_refine_ls_structure_factor_coef Fsqd
_refine_ls_weighting_details 'calc w=1/[\s^2^(Fo^2^)+(0.1000P)^2^+4.0000P] where P=(Fo^2^+2Fc^2^)/3'
_refine_ls_weighting_scheme calc
_refine_ls_wR_factor_gt 0.1484
_refine_ls_wR_factor_ref 0.1586
_reflns_number_gt 3711
_reflns_number_total 5283
_reflns_threshold_expression >2sigma(I)
_cod_data_source_file c2dt11722c.txt
_cod_data_source_block compound_1_4
_cod_original_sg_symbol_Hall -P4a2ac
_cod_original_sg_symbol_H-M P4/ncc
_cod_original_formula_sum 'C108.50 H89 Au4 Cl9 F24 P12'
_cod_database_code 7018321

loop_
_symmetry_equiv_pos_as_xyz
'x, y, z'
'-x+1/2, -y+1/2, z'
'-y+1/2, x, z'
'y, -x+1/2, z'
'-x, y+1/2, -z+1/2'
'x+1/2, -y, -z+1/2'
'y+1/2, x+1/2, -z+1/2'
'-y, -x, -z+1/2'
'-x, -y, -z'
'x-1/2, y-1/2, -z'
'y-1/2, -x, -z'
'-y, x-1/2, -z'
'x, -y-1/2, z-1/2'
'-x-1/2, y, z-1/2'
'-y-1/2, -x-1/2, z-1/2'
'y, x, z-1/2'

loop_
_atom_site_label
_atom_site_type_symbol
_atom_site_fract_x
_atom_site_fract_y
_atom_site_fract_z
_atom_site_U_iso_or_equiv
_atom_site_adp_type
_atom_site_occupancy
_atom_site_symmetry_multiplicity
_atom_site_calc_flag
_atom_site_refinement_flags
_atom_site_disorder_assembly
_atom_site_disorder_group
P3 P 0.2500 0.2500 0.10784(11) 0.0382(9) Uani 1 4 d S . .
F1 F 0.2500 0.2500 0.0583(3) 0.075(3) Uani 1 4 d S . .
F2 F 0.2403(3) 0.1681(3) 0.10755(15) 0.0802(16) Uani 1 1 d . . .
F3 F 0.2500 0.2500 0.1565(3) 0.076(3) Uani 1 4 d S . .
P4 P 0.91274(17) 0.08726(17) 0.2500 0.0731(10) Uani 1 2 d S . .
F4 F 0.9597(3) 0.1328(3) 0.21969(19) 0.0945(19) Uani 1 1 d . . .
F5 F 0.9778(3) 0.0702(5) 0.2779(2) 0.146(3) Uani 1 1 d . . .
F6 F 0.8959(4) 0.1525(3) 0.2767(2) 0.113(2) Uani 1 1 d . . .
P1 P -0.01681(11) 0.31073(11) 0.32499(7) 0.0422(5) Uani 1 1 d D . .
P2 P 0.01550(11) 0.10748(10) 0.39554(6) 0.0397(5) Uani 1 1 d D . .
Au1 Au -0.000099(18) 0.208486(17) 0.359004(10) 0.03899(17) Uani 0.8984(16) 1 d PD A 1
C25 C 0.0737(6) 0.0592(7) 0.3685(4) 0.057(2) Uani 0.8984(16) 1 d PD A 1
C26 C 0.1199(6) 0.0266(7) 0.3503(4) 0.057(2) Uani 0.8984(16) 1 d PD A 1
Au1A Au 0.1007(3) 0.0388(2) 0.36549(15) 0.057(2) Uani 0.1016(16) 1 d PD A 2
C25A C 0.003(3) 0.1878(8) 0.3751(3) 0.03899(17) Uani 0.1016(16) 1 d PD A 2
C26A C -0.0173(13) 0.2365(16) 0.3534(15) 0.03899(17) Uani 0.1016(16) 1 d PD A 2
C1 C -0.1038(3) 0.3445(6) 0.3175(3) 0.049(3) Uani 0.50 1 d PGD A 1
C2 C -0.1317(5) 0.3818(6) 0.3503(3) 0.049(3) Uani 0.50 1 d PG A 1
H2 H -0.1039 0.3919 0.3738 0.059 Uiso 0.50 1 calc PR A 1
C3 C -0.2002(5) 0.4044(7) 0.3487(3) 0.080(4) Uani 0.50 1 d PG A 1
H3 H -0.2192 0.4300 0.3711 0.096 Uiso 0.50 1 calc PR A 1
C4 C -0.2408(3) 0.3897(7) 0.3143(4) 0.080(4) Uani 0.50 1 d PG A 1
H4 H -0.2876 0.4051 0.3132 0.096 Uiso 0.50 1 calc PR A 1
C5 C -0.2129(4) 0.3523(7) 0.2815(3) 0.080(4) Uani 0.50 1 d PG A 1
H5 H -0.2407 0.3422 0.2579 0.096 Uiso 0.50 1 calc PR A 1
C6 C -0.1444(5) 0.3297(6) 0.2831(3) 0.049(3) Uani 0.50 1 d PG A 1
H6 H -0.1254 0.3041 0.2606 0.059 Uiso 0.50 1 calc PR A 1
C1A C -0.1087(3) 0.3301(5) 0.3289(3) 0.044(2) Uani 0.50 1 d PGD A 2
C2A C -0.1304(4) 0.3989(4) 0.3270(3) 0.044(2) Uani 0.50 1 d PG A 2
H2A H -0.0973 0.4349 0.3232 0.053 Uiso 0.50 1 calc PR A 2
C3A C -0.2004(4) 0.4150(4) 0.3307(3) 0.053(3) Uani 0.50 1 d PG A 2
H3A H -0.2152 0.4620 0.3294 0.064 Uiso 0.50 1 calc PR A 2
C4A C -0.2489(3) 0.3624(6) 0.3363(3) 0.053(3) Uani 0.50 1 d PG A 2
H4A H -0.2968 0.3734 0.3389 0.064 Uiso 0.50 1 calc PR A 2
C5A C -0.2272(4) 0.2936(5) 0.3383(3) 0.053(3) Uani 0.50 1 d PG . 2
H5A H -0.2604 0.2576 0.3421 0.064 Uiso 0.50 1 calc PR A 2
C6A C -0.1572(4) 0.2775(4) 0.3346(3) 0.044(2) Uani 0.50 1 d PG A 2
H6A H -0.1424 0.2305 0.3359 0.053 Uiso 0.50 1 calc PR A 2
C7 C 0.0199(5) 0.3118(4) 0.2753(2) 0.050(2) Uani 1 1 d . . .
C8 C 0.0467(5) 0.2541(6) 0.2575(3) 0.069(3) Uani 1 1 d . . .
H8 H 0.0429 0.2109 0.2716 0.083 Uiso 1 1 calc R A .
C9 C 0.0807(6) 0.2562(6) 0.2180(3) 0.088(3) Uani 1 1 d . . .
H9 H 0.0997 0.2154 0.2060 0.105 Uiso 1 1 calc R . .
C10 C 0.0848(8) 0.3175(6) 0.1984(3) 0.099(4) Uani 1 1 d . . .
H10 H 0.1018 0.3192 0.1708 0.119 Uiso 1 1 calc R A .
C11 C 0.0656(7) 0.3756(6) 0.2170(3) 0.093(4) Uani 1 1 d . . .
H11 H 0.0756 0.4188 0.2041 0.112 Uiso 1 1 calc R . .
C12 C 0.0321(6) 0.3752(5) 0.2537(3) 0.071(3) Uani 1 1 d . . .
H12 H 0.0165 0.4178 0.2652 0.085 Uiso 1 1 calc R A .
C13 C -0.0636(4) 0.0558(4) 0.4004(2) 0.0376(17) Uani 1 1 d . . .
C14 C -0.0757(6) -0.0040(5) 0.3797(3) 0.077(3) Uani 1 1 d . . .
H14 H -0.0400 -0.0233 0.3631 0.092 Uiso 1 1 calc R A .
C15 C -0.1391(6) -0.0377(6) 0.3823(3) 0.072(3) Uani 1 1 d . . .
H15 H -0.1468 -0.0788 0.3667 0.086 Uiso 1 1 calc R . .
C16 C -0.1878(6) -0.0136(5) 0.4058(3) 0.064(3) Uani 1 1 d . . .
H16 H -0.2295 -0.0393 0.4090 0.076 Uiso 1 1 calc R A .
C17 C -0.1802(6) 0.0507(7) 0.4269(4) 0.112(5) Uani 1 1 d . . .
H17 H -0.2170 0.0693 0.4430 0.134 Uiso 1 1 calc R . .
C18 C -0.1180(5) 0.0850(5) 0.4233(3) 0.071(3) Uani 1 1 d . . .
H18 H -0.1119 0.1287 0.4364 0.085 Uiso 1 1 calc R A .
C19 C 0.0551(7) 0.1191(7) 0.4451(2) 0.039(2) Uani 0.64(3) 1 d PGD A 1
C20 C 0.0734(10) 0.0616(6) 0.4686(3) 0.070(3) Uani 0.64(3) 1 d PG A 1
H20 H 0.0661 0.0161 0.4580 0.083 Uiso 0.64(3) 1 calc PR A 1
C21 C 0.1024(10) 0.0704(6) 0.5076(3) 0.070(3) Uani 0.64(3) 1 d PG A 1
H21 H 0.1149 0.0311 0.5237 0.083 Uiso 0.64(3) 1 calc PR A 1
C22 C 0.1131(6) 0.1369(7) 0.5231(2) 0.070(3) Uani 0.64(3) 1 d PG A 1
H22 H 0.1329 0.1430 0.5498 0.083 Uiso 0.64(3) 1 calc PR A 1
C23 C 0.0948(8) 0.1945(6) 0.4996(3) 0.070(3) Uani 0.64(3) 1 d PG A 1
H23 H 0.1022 0.2399 0.5102 0.083 Uiso 0.64(3) 1 calc PR A 1
C24 C 0.0658(9) 0.1856(6) 0.4606(3) 0.070(3) Uani 0.64(3) 1 d PG A 1
H24 H 0.0533 0.2250 0.4445 0.083 Uiso 0.64(3) 1 calc PR A 1
C19A C 0.0450(13) 0.1259(11) 0.4468(3) 0.039(2) Uani 0.36(3) 1 d PGD A 2
C20A C 0.0373(16) 0.0773(11) 0.4783(6) 0.064(6) Uani 0.36(3) 1 d PG A 2
H20A H 0.0120 0.0357 0.4734 0.077 Uiso 0.36(3) 1 calc PR A 2
C21A C 0.0666(16) 0.0895(13) 0.5169(5) 0.064(6) Uani 0.36(3) 1 d PG A 2
H21A H 0.0613 0.0563 0.5384 0.077 Uiso 0.36(3) 1 calc PR A 2
C22A C 0.1035(10) 0.1504(11) 0.5241(3) 0.064(6) Uani 0.36(3) 1 d PG A 2
H22A H 0.1235 0.1587 0.5505 0.077 Uiso 0.36(3) 1 calc PR A 2
C23A C 0.1112(12) 0.1989(9) 0.4926(5) 0.064(6) Uani 0.36(3) 1 d PG A 2
H23A H 0.1365 0.2405 0.4975 0.077 Uiso 0.36(3) 1 calc PR A 2
C24A C 0.0820(15) 0.1867(11) 0.4540(4) 0.064(6) Uani 0.36(3) 1 d PG A 2
H24A H 0.0872 0.2199 0.4325 0.077 Uiso 0.36(3) 1 calc PR A 2

loop_
_atom_site_aniso_label
_atom_site_aniso_U_11
_atom_site_aniso_U_22
_atom_site_aniso_U_33
_atom_site_aniso_U_23
_atom_site_aniso_U_13
_atom_site_aniso_U_12
P3 0.0417(14) 0.0417(14) 0.031(2) 0.000 0.000 0.000
F1 0.091(5) 0.091(5) 0.044(6) 0.000 0.000 0.000
F2 0.120(5) 0.042(3) 0.079(4) 0.001(2) -0.004(3) -0.011(3)
F3 0.093(5) 0.093(5) 0.040(5) 0.000 0.000 0.000
P4 0.0720(16) 0.0720(16) 0.075(2) 0.0072(13) 0.0072(13) -0.021(2)
F4 0.092(5) 0.097(5) 0.094(4) 0.017(4) 0.030(4) -0.025(4)
F5 0.058(4) 0.259(10) 0.120(6) 0.081(6) 0.013(4) 0.016(5)
F6 0.102(5) 0.096(5) 0.140(6) -0.035(4) 0.060(4) -0.032(4)
P1 0.0434(12) 0.0407(11) 0.0424(11) 0.0021(9) -0.0050(9) 0.0017(9)
P2 0.0476(12) 0.0410(11) 0.0306(10) -0.0012(8) 0.0026(8) 0.0013(9)
Au1 0.0433(2) 0.0388(2) 0.0349(2) 0.00202(14) 0.00481(14) 0.00489(15)
C25 0.070(5) 0.059(4) 0.043(2) 0.008(2) -0.010(3) -0.005(3)
C26 0.070(5) 0.059(4) 0.043(2) 0.008(2) -0.010(3) -0.005(3)
Au1A 0.070(5) 0.059(4) 0.043(2) 0.008(2) -0.010(3) -0.005(3)
C25A 0.0433(2) 0.0388(2) 0.0349(2) 0.00202(14) 0.00481(14) 0.00489(15)
C26A 0.0433(2) 0.0388(2) 0.0349(2) 0.00202(14) 0.00481(14) 0.00489(15)
C1 0.041(6) 0.061(7) 0.045(5) 0.008(5) -0.001(4) -0.008(5)
C2 0.041(6) 0.061(7) 0.045(5) 0.008(5) -0.001(4) -0.008(5)
C3 0.061(8) 0.095(10) 0.084(10) 0.002(7) -0.004(6) -0.003(7)
C4 0.061(8) 0.095(10) 0.084(10) 0.002(7) -0.004(6) -0.003(7)
C5 0.061(8) 0.095(10) 0.084(10) 0.002(7) -0.004(6) -0.003(7)
C6 0.041(6) 0.061(7) 0.045(5) 0.008(5) -0.001(4) -0.008(5)
C1A 0.042(5) 0.038(5) 0.053(6) 0.000(5) -0.003(4) -0.002(4)
C2A 0.042(5) 0.038(5) 0.053(6) 0.000(5) -0.003(4) -0.002(4)
C3A 0.039(6) 0.082(8) 0.038(5) -0.009(5) 0.005(4) 0.013(5)
C4A 0.039(6) 0.082(8) 0.038(5) -0.009(5) 0.005(4) 0.013(5)
C5A 0.039(6) 0.082(8) 0.038(5) -0.009(5) 0.005(4) 0.013(5)
C6A 0.042(5) 0.038(5) 0.053(6) 0.000(5) -0.003(4) -0.002(4)
C7 0.059(5) 0.044(5) 0.046(5) -0.012(4) -0.024(4) 0.008(4)
C8 0.089(7) 0.062(6) 0.057(5) 0.000(5) 0.006(5) -0.007(6)
C9 0.130(10) 0.088(8) 0.046(6) -0.028(6) 0.022(6) -0.010(8)
C10 0.187(13) 0.061(7) 0.048(6) -0.031(5) 0.019(7) -0.034(8)
C11 0.155(12) 0.073(7) 0.051(6) 0.014(5) -0.008(7) -0.011(7)
C12 0.122(9) 0.058(6) 0.034(5) -0.004(4) 0.002(5) 0.002(6)
C13 0.045(4) 0.035(4) 0.033(4) 0.005(3) 0.004(3) 0.000(3)
C14 0.083(8) 0.089(8) 0.058(6) -0.016(5) 0.030(5) -0.035(6)
C15 0.086(8) 0.088(8) 0.041(5) -0.016(5) -0.003(5) -0.027(6)
C16 0.076(7) 0.068(6) 0.047(5) -0.002(5) -0.004(5) -0.027(5)
C17 0.080(8) 0.117(11) 0.139(12) -0.035(9) 0.054(8) -0.027(8)
C18 0.066(6) 0.070(6) 0.077(7) -0.005(5) 0.016(5) -0.004(5)
C19 0.039(6) 0.041(5) 0.039(4) 0.008(4) 0.004(4) 0.016(4)
C20 0.102(8) 0.064(5) 0.043(4) -0.001(4) -0.009(5) -0.005(5)
C21 0.102(8) 0.064(5) 0.043(4) -0.001(4) -0.009(5) -0.005(5)
C22 0.102(8) 0.064(5) 0.043(4) -0.001(4) -0.009(5) -0.005(5)
C23 0.102(8) 0.064(5) 0.043(4) -0.001(4) -0.009(5) -0.005(5)
C24 0.102(8) 0.064(5) 0.043(4) -0.001(4) -0.009(5) -0.005(5)
C19A 0.039(6) 0.041(5) 0.039(4) 0.008(4) 0.004(4) 0.016(4)
C20A 0.086(12) 0.052(9) 0.056(8) 0.008(6) -0.029(8) -0.026(7)
C21A 0.086(12) 0.052(9) 0.056(8) 0.008(6) -0.029(8) -0.026(7)
C22A 0.086(12) 0.052(9) 0.056(8) 0.008(6) -0.029(8) -0.026(7)
C23A 0.086(12) 0.052(9) 0.056(8) 0.008(6) -0.029(8) -0.026(7)
C24A 0.086(12) 0.052(9) 0.056(8) 0.008(6) -0.029(8) -0.026(7)

loop_
_atom_type_symbol
_atom_type_description
_atom_type_scat_dispersion_real
_atom_type_scat_dispersion_imag
_atom_type_scat_source
C C 0.0033 0.0016 'International Tables Vol C Tables 4.2.6.8 and 6.1.1.4'
H H 0.0000 0.0000 'International Tables Vol C Tables 4.2.6.8 and 6.1.1.4'
F F 0.0171 0.0103 'International Tables Vol C Tables 4.2.6.8 and 6.1.1.4'
P P 0.1023 0.0942 'International Tables Vol C Tables 4.2.6.8 and 6.1.1.4'
Au Au -2.0133 8.8022 'International Tables Vol C Tables 4.2.6.8 and 6.1.1.4'
Cl Cl 0.1484 0.1585 'International Tables Vol C Tables 4.2.6.8 and 6.1.1.4'

loop_
_geom_angle_atom_site_label_1
_geom_angle_atom_site_label_2
_geom_angle_atom_site_label_3
_geom_angle
_geom_angle_site_symmetry_1
_geom_angle_site_symmetry_3
F3 P3 F2 90.3(2) . 3
F3 P3 F2 90.3(2) . .
F2 P3 F2 89.998(3) 3 .
F3 P3 F2 90.3(2) . 2
F2 P3 F2 89.998(3) 3 2
F2 P3 F2 179.3(4) . 2
F3 P3 F2 90.3(2) . 4
F2 P3 F2 179.3(4) 3 4
F2 P3 F2 89.998(3) . 4
F2 P3 F2 89.998(3) 2 4
F3 P3 F1 180.000(1) . .
F2 P3 F1 89.7(2) 3 .
F2 P3 F1 89.7(2) . .
F2 P3 F1 89.7(2) 2 .
F2 P3 F1 89.7(2) 4 .
F6 P4 F6 88.3(7) 8_665 .
F6 P4 F5 178.8(4) 8_665 .
F6 P4 F5 91.0(5) . .
F6 P4 F5 91.0(5) 8_665 8_665
F6 P4 F5 178.8(4) . 8_665
F5 P4 F5 89.8(8) . 8_665
F6 P4 F4 90.1(4) 8_665 .
F6 P4 F4 90.9(3) . .
F5 P4 F4 90.9(4) . .
F5 P4 F4 88.1(4) 8_665 .
F6 P4 F4 90.9(3) 8_665 8_665
F6 P4 F4 90.1(4) . 8_665
F5 P4 F4 88.1(4) . 8_665
F5 P4 F4 90.9(4) 8_665 8_665
F4 P4 F4 178.6(6) . 8_665
C26A P1 C7 120.4(14) . .
C26A P1 C26 113(2) . 4
C7 P1 C26 102.9(5) . 4
C26A P1 C1 111.6(8) . .
C7 P1 C1 104.2(4) . .
C26 P1 C1 103.1(6) 4 .
C26A P1 C1A 97.4(7) . .
C7 P1 C1A 117.1(5) . .
C26 P1 C1A 105.8(6) 4 .
C7 P1 Au1 113.3(3) . .
C26 P1 Au1 111.2(5) 4 .
C1 P1 Au1 120.3(4) . .
C1A P1 Au1 106.4(3) . .
C26A P1 Au1A 108(2) . 4
C7 P1 Au1A 108.1(3) . 4
C1 P1 Au1A 103.3(4) . 4
C1A P1 Au1A 104.5(3) . 4
Au1 P1 Au1A 106.73(14) . 4
C25 P2 C25A 112.9(13) . .
C25 P2 C19 104.4(7) . .
C25A P2 C19 107.0(10) . .
C25 P2 C19A 112.1(10) . .
C25A P2 C19A 102.9(10) . .
C25 P2 C13 107.3(6) . .
C25A P2 C13 115(2) . .
C19 P2 C13 110.3(5) . .
C19A P2 C13 107.1(8) . .
C25 P2 Au1 106.6(5) . .
C19 P2 Au1 114.2(5) . .
C19A P2 Au1 110.5(7) . .
C13 P2 Au1 113.4(2) . .
C25A P2 Au1A 117.0(14) . .
C19 P2 Au1A 98.3(5) . .
C19A P2 Au1A 106.1(9) . .
C13 P2 Au1A 108.4(3) . .
Au1 P2 Au1A 111.11(13) . .
P1 Au1 P2 177.85(7) . .
C26 C25 P2 175.3(16) . .
C25 C26 P1 177.0(16) . 3
P2 Au1A P1 169.8(2) . 3
C26A C25A P2 163(2) . .
C25A C26A P1 160.4(19) . .
C2 C1 C6 120.0 . .
C2 C1 P1 116.1(6) . .
C6 C1 P1 123.6(6) . .
C1 C2 C3 120.0 . .
C1 C2 H2 120.0 . .
C3 C2 H2 120.0 . .
C2 C3 C4 120.0 . .
C2 C3 H3 120.0 . .
C4 C3 H3 120.0 . .
C5 C4 C3 120.0 . .
C5 C4 H4 120.0 . .
C3 C4 H4 120.0 . .
C4 C5 C6 120.0 . .
C4 C5 H5 120.0 . .
C6 C5 H5 120.0 . .
C5 C6 C1 120.0 . .
C5 C6 H6 120.0 . .
C1 C6 H6 120.0 . .
C2A C1A C6A 120.0 . .
C2A C1A P1 119.1(5) . .
C6A C1A P1 120.9(5) . .
C3A C2A C1A 120.0 . .
C3A C2A H2A 120.0 . .
C1A C2A H2A 120.0 . .
C4A C3A C2A 120.0 . .
C4A C3A H3A 120.0 . .
C2A C3A H3A 120.0 . .
C5A C4A C3A 120.0 . .
C5A C4A H4A 120.0 . .
C3A C4A H4A 120.0 . .
C4A C5A C6A 120.0 . .
C4A C5A H5A 120.0 . .
C6A C5A H5A 120.0 . .
C5A C6A C1A 120.0 . .
C5A C6A H6A 120.0 . .
C1A C6A H6A 120.0 . .
C8 C7 C12 115.6(9) . .
C8 C7 P1 122.2(7) . .
C12 C7 P1 121.7(6) . .
C7 C8 C9 121.8(10) . .
C7 C8 H8 119.1 . .
C9 C8 H8 119.1 . .
C10 C9 C8 118.2(10) . .
C10 C9 H9 120.9 . .
C8 C9 H9 120.9 . .
C11 C10 C9 120.9(10) . .
C11 C10 H10 119.5 . .
C9 C10 H10 119.5 . .
C10 C11 C12 121.9(10) . .
C10 C11 H11 119.1 . .
C12 C11 H11 119.1 . .
C11 C12 C7 120.9(9) . .
C11 C12 H12 119.5 . .
C7 C12 H12 119.5 . .
C14 C13 C18 118.3(8) . .
C14 C13 P2 124.4(6) . .
C18 C13 P2 116.8(6) . .
C13 C14 C15 121.5(9) . .
C13 C14 H14 119.2 . .
C15 C14 H14 119.2 . .
C16 C15 C14 120.3(9) . .
C16 C15 H15 119.9 . .
C14 C15 H15 119.9 . .
C15 C16 C17 121.4(9) . .
C15 C16 H16 119.3 . .
C17 C16 H16 119.3 . .
C18 C17 C16 117.9(10) . .
C18 C17 H17 121.0 . .
C16 C17 H17 121.0 . .
C17 C18 C13 120.3(10) . .
C17 C18 H18 119.9 . .
C13 C18 H18 119.9 . .
C20 C19 C24 120.0 . .
C20 C19 P2 119.9(7) . .
C24 C19 P2 120.1(7) . .
C19 C20 C21 120.0 . .
C19 C20 H20 120.0 . .
C21 C20 H20 120.0 . .
C22 C21 C20 120.0 . .
C22 C21 H21 120.0 . .
C20 C21 H21 120.0 . .
C23 C22 C21 120.0 . .
C23 C22 H22 120.0 . .
C21 C22 H22 120.0 . .
C22 C23 C24 120.0 . .
C22 C23 H23 120.0 . .
C24 C23 H23 120.0 . .
C23 C24 C19 120.0 . .
C23 C24 H24 120.0 . .
C19 C24 H24 120.0 . .
C20A C19A C24A 120.0 . .
C20A C19A P2 120.8(12) . .
C24A C19A P2 118.9(12) . .
C21A C20A C19A 120.0 . .
C21A C20A H20A 120.0 . .
C19A C20A H20A 120.0 . .
C20A C21A C22A 120.0 . .
C20A C21A H21A 120.0 . .
C22A C21A H21A 120.0 . .
C23A C22A C21A 120.0 . .
C23A C22A H22A 120.0 . .
C21A C22A H22A 120.0 . .
C24A C23A C22A 120.0 . .
C24A C23A H23A 120.0 . .
C22A C23A H23A 120.0 . .
C23A C24A C19A 120.0 . .
C23A C24A H24A 120.0 . .
C19A C24A H24A 120.0 . .

loop_
_geom_bond_atom_site_label_1
_geom_bond_atom_site_label_2
_geom_bond_distance
_geom_bond_site_symmetry_2
P3 F3 1.573(10) .
P3 F2 1.589(5) 3
P3 F2 1.589(5) .
P3 F2 1.589(5) 2
P3 F2 1.589(5) 4
P3 F1 1.601(10) .
P4 F6 1.560(7) 8_665
P4 F6 1.560(7) .
P4 F5 1.579(7) .
P4 F5 1.579(7) 8_665
P4 F4 1.595(5) .
P4 F4 1.595(5) 8_665
P1 C26A 1.698(9) .
P1 C7 1.756(9) .
P1 C26 1.775(9) 4
P1 C1 1.813(5) .
P1 C1A 1.814(5) .
P1 Au1 2.278(2) .
P1 Au1A 2.403(5) 4
P2 C25 1.698(9) .
P2 C25A 1.698(9) .
P2 C19 1.788(4) .
P2 C19A 1.788(4) .
P2 C13 1.826(7) .
P2 Au1 2.295(2) .
P2 Au1A 2.320(5) .
C25 C26 1.239(16) .
C26 P1 1.775(9) 3
Au1A P1 2.403(5) 3
C25A C26A 1.239(16) .
C1 C2 1.3900 .
C1 C6 1.3900 .
C2 C3 1.3900 .
C2 H2 0.9500 .
C3 C4 1.3900 .
C3 H3 0.9500 .
C4 C5 1.3900 .
C4 H4 0.9500 .
C5 C6 1.3900 .
C5 H5 0.9500 .
C6 H6 0.9500 .
C1A C2A 1.3900 .
C1A C6A 1.3900 .
C2A C3A 1.3900 .
C2A H2A 0.9500 .
C3A C4A 1.3900 .
C3A H3A 0.9500 .
C4A C5A 1.3900 .
C4A H4A 0.9500 .
C5A C6A 1.3900 .
C5A H5A 0.9500 .
C6A H6A 0.9500 .
C7 C8 1.354(12) .
C7 C12 1.427(13) .
C8 C9 1.437(13) .
C8 H8 0.9500 .
C9 C10 1.341(15) .
C9 H9 0.9500 .
C10 C11 1.323(14) .
C10 H10 0.9500 .
C11 C12 1.349(14) .
C11 H11 0.9500 .
C12 H12 0.9500 .
C13 C14 1.352(11) .
C13 C18 1.401(11) .
C14 C15 1.385(13) .
C14 H14 0.9500 .
C15 C16 1.293(14) .
C15 H15 0.9500 .
C16 C17 1.421(15) .
C16 H16 0.9500 .
C17 C18 1.372(14) .
C17 H17 0.9500 .
C18 H18 0.9500 .
C19 C20 1.3900 .
C19 C24 1.3900 .
C20 C21 1.3900 .
C20 H20 0.9500 .
C21 C22 1.3900 .
C21 H21 0.9500 .
C22 C23 1.3900 .
C22 H22 0.9500 .
C23 C24 1.3900 .
C23 H23 0.9500 .
C24 H24 0.9500 .
C19A C20A 1.3900 .
C19A C24A 1.3900 .
C20A C21A 1.3900 .
C20A H20A 0.9500 .
C21A C22A 1.3900 .
C21A H21A 0.9500 .
C22A C23A 1.3900 .
C22A H22A 0.9500 .
C23A C24A 1.3900 .
C23A H23A 0.9500 .
C24A H24A 0.9500 .

loop_
_geom_torsion_atom_site_label_1
_geom_torsion_atom_site_label_2
_geom_torsion_atom_site_label_3
_geom_torsion_atom_site_label_4
_geom_torsion
_geom_torsion_site_symmetry_1
_geom_torsion_site_symmetry_4
C19 P2 Au1A P1 -124.2(14) . 3
C19A P2 Au1A P1 -124.3(14) . 3
C13 P2 Au1A P1 121.0(13) . 3
Au1 P2 Au1A P1 -4.2(14) . 3
C25 P2 C25A C26A 82(14) . .
C19 P2 C25A C26A -164(13) . .
C19A P2 C25A C26A -157(13) . .
C13 P2 C25A C26A -41(14) . .
Au1 P2 C25A C26A 42(2) . .
Au1A P2 C25A C26A 87(14) . .
P2 C25A C26A P1 -140(6) . .
C7 P1 C26A C25A 74(14) . .
C26 P1 C26A C25A -47(13) 4 .
C1 P1 C26A C25A -163(12) . .
C1A P1 C26A C25A -158(12) . .
Au1 P1 C26A C25A 34.4(11) . .
Au1A P1 C26A C25A -50(13) 4 .
C26A P1 C1 C2 80(2) . .
C7 P1 C1 C2 -148.2(6) . .
C26 P1 C1 C2 -41.1(8) 4 .
C1A P1 C1 C2 61.1(19) . .
Au1 P1 C1 C2 83.4(6) . .
Au1A P1 C1 C2 -35.3(6) 4 .
C26A P1 C1 C6 -94(2) . .
C7 P1 C1 C6 37.6(8) . .
C26 P1 C1 C6 144.7(8) 4 .
C1A P1 C1 C6 -113(2) . .
Au1 P1 C1 C6 -90.8(7) . .
Au1A P1 C1 C6 150.5(6) 4 .
C6 C1 C2 C3 0.0 . .
P1 C1 C2 C3 -174.4(8) . .
C1 C2 C3 C4 0.0 . .
C2 C3 C4 C5 0.0 . .
C3 C4 C5 C6 0.0 . .
C4 C5 C6 C1 0.0 . .
C2 C1 C6 C5 0.0 . .
P1 C1 C6 C5 174.0(9) . .
C26A P1 C1A C2A 151(2) . .
C7 P1 C1A C2A -78.7(7) . .
C26 P1 C1A C2A 35.2(7) 4 .
C1 P1 C1A C2A -46.5(18) . .
Au1 P1 C1A C2A 153.5(5) . .
Au1A P1 C1A C2A 40.8(6) 4 .
C26A P1 C1A C6A -27(2) . .
C7 P1 C1A C6A 102.4(6) . .
C26 P1 C1A C6A -143.7(7) 4 .
C1 P1 C1A C6A 135(2) . .
Au1 P1 C1A C6A -25.3(6) . .
Au1A P1 C1A C6A -138.0(5) 4 .
C6A C1A C2A C3A 0.0 . .
P1 C1A C2A C3A -178.9(8) . .
C1A C2A C3A C4A 0.0 . .
C2A C3A C4A C5A 0.0 . .
C3A C4A C5A C6A 0.0 . .
C4A C5A C6A C1A 0.0 . .
C2A C1A C6A C5A 0.0 . .
P1 C1A C6A C5A 178.8(8) . .
C26A P1 C7 C8 2(2) . .
C26 P1 C7 C8 128.6(9) 4 .
C1 P1 C7 C8 -124.0(8) . .
C1A P1 C7 C8 -115.9(8) . .
Au1 P1 C7 C8 8.5(8) . .
Au1A P1 C7 C8 126.5(7) 4 .
C26A P1 C7 C12 -169(2) . .
C26 P1 C7 C12 -42.3(9) 4 .
C1 P1 C7 C12 65.0(9) . .
C1A P1 C7 C12 73.2(9) . .
Au1 P1 C7 C12 -162.5(7) . .
Au1A P1 C7 C12 -44.4(8) 4 .
C12 C7 C8 C9 -4.4(14) . .
P1 C7 C8 C9 -175.8(8) . .
C7 C8 C9 C10 -0.7(16) . .
C8 C9 C10 C11 8(2) . .
C9 C10 C11 C12 -10(2) . .
C10 C11 C12 C7 4.0(19) . .
C8 C7 C12 C11 2.9(15) . .
P1 C7 C12 C11 174.4(9) . .
C25 P2 C13 C14 -10.4(9) . .
C25A P2 C13 C14 115.8(9) . .
C19 P2 C13 C14 -123.5(9) . .
C19A P2 C13 C14 -130.9(11) . .
Au1 P2 C13 C14 107.0(8) . .
Au1A P2 C13 C14 -16.9(8) . .
C25 P2 C13 C18 177.5(8) . .
C25A P2 C13 C18 -56.3(9) . .
C19 P2 C13 C18 64.4(9) . .
C19A P2 C13 C18 57.0(11) . .
Au1 P2 C13 C18 -65.1(7) . .
Au1A P2 C13 C18 171.0(6) . .
C18 C13 C14 C15 -2.7(14) . .
P2 C13 C14 C15 -174.7(8) . .
C13 C14 C15 C16 -2.2(16) . .
C14 C15 C16 C17 5.2(17) . .
C15 C16 C17 C18 -3.2(19) . .
C16 C17 C18 C13 -1.8(18) . .
C14 C13 C18 C17 4.6(15) . .
P2 C13 C18 C17 177.3(9) . .
C25 P2 C19 C20 -58.0(11) . .
C25A P2 C19 C20 -178(2) . .
C19A P2 C19 C20 123(8) . .
C13 P2 C19 C20 57.0(10) . .
Au1 P2 C19 C20 -173.9(8) . .
Au1A P2 C19 C20 -56.2(9) . .
C25 P2 C19 C24 123.9(11) . .
C25A P2 C19 C24 4(2) . .
C19A P2 C19 C24 -55(8) . .
C13 P2 C19 C24 -121.2(9) . .
Au1 P2 C19 C24 7.9(11) . .
Au1A P2 C19 C24 125.6(9) . .
C24 C19 C20 C21 0.0 . .
P2 C19 C20 C21 -178.2(10) . .
C19 C20 C21 C22 0.0 . .
C20 C21 C22 C23 0.0 . .
C21 C22 C23 C24 0.0 . .
C22 C23 C24 C19 0.0 . .
C20 C19 C24 C23 0.0 . .
P2 C19 C24 C23 178.2(10) . .
C25 P2 C19A C20A -81.8(18) . .
C25A P2 C19A C20A 157(2) . .
C19 P2 C19A C20A -81(8) . .
C13 P2 C19A C20A 35.5(19) . .
Au1 P2 C19A C20A 159.5(16) . .
Au1A P2 C19A C20A -80.0(17) . .
C25 P2 C19A C24A 91.9(16) . .
C25A P2 C19A C24A -30(3) . .
C19 P2 C19A C24A 93(8) . .
C13 P2 C19A C24A -150.8(15) . .
Au1 P2 C19A C24A -26.8(18) . .
Au1A P2 C19A C24A 93.7(15) . .
C24A C19A C20A C21A 0.0 . .
P2 C19A C20A C21A 173.6(19) . .
C19A C20A C21A C22A 0.0 . .
C20A C21A C22A C23A 0.0 . .
C21A C22A C23A C24A 0.0 . .
C22A C23A C24A C19A 0.0 . .
C20A C19A C24A C23A 0.0 . .
P2 C19A C24A C23A -173.8(19) . .
